data_1534141
loop_
_publ_author_name
'Akhmerkina, Zh.V.'
'Gorbunova, Yu.E.'
'Mikhailov, Yu.N.'
'Serezhkina, L.B.'
'Serezhkin, V.N.'

_publ_section_title
;
 Crystal structure of Ba (U O2 (C2 O4)2 (H2O)) 4(H2 O)
;
_journal_name_full 'Zhurnal Neorganicheskoi Khimii'
_journal_page_first 1692
_journal_page_last 1695
_journal_volume 49
_journal_year 2004
_chemical_formula_sum 'C4 H10 Ba O15 U'
_chemical_name_systematic 'Ba (U O2) (C2 O4)2 (H2 O)5'
_space_group_IT_number 15
_symmetry_space_group_name_Hall '-C 2yc'
_symmetry_space_group_name_H-M 'C 1 2/c 1'
_cell_angle_alpha 90
_cell_angle_beta 90.1
_cell_angle_gamma 90
_cell_formula_units_Z 8
_cell_length_a 14.412
_cell_length_b 10.891
_cell_length_c 17.482
_cell_volume 2743.990
_citation_journal_id_ASTM ZNOKAQ
_cod_data_source_file Akhmerkina_ZNOKAQ_2004_598.cif
_cod_data_source_block C4H10Ba1O15U1
_cod_original_cell_volume 2743.99
_cod_original_formula_sum 'C4 H10 Ba1 O15 U1'
_cod_database_code 1534141

loop_
_symmetry_equiv_pos_as_xyz
x,y,z
-x,y,-z+1/2
-x,-y,-z
x,-y,z-1/2
x+1/2,y+1/2,z
-x+1/2,y+1/2,-z+1/2
-x+1/2,-y+1/2,-z
x+1/2,-y+1/2,z-1/2

loop_
_atom_site_label
_atom_site_type_symbol
_atom_site_fract_x
_atom_site_fract_y
_atom_site_fract_z
_atom_site_occupancy
_atom_site_U_iso_or_equiv
_atom_site_attached_hydrogens
O5 O-2 0.4155 0.6569 0.5274 1 0.0 0
C3 C+3 0.5542 0.988 0.83 1 0.0 0
O11 O-2 0.2862 0.076 0.3828 1 0.0 2
U1 U+6 0.48702 0.77608 0.42744 1 0.0 0
O13 O-2 0.6074 0.8036 0.3344 1 0.0 0
O10 O-2 0.4027 0.294 0.321 1 0.0 2
C1 C+3 0.3235 0.837 0.5483 1 0.0 0
O7 O-2 0.1809 0.841 0.3715 1 0.0 0
O9 O-2 0.3037 0.9358 0.2273 1 0.0 0
C2 C+3 0.3545 0.707 0.5715 1 0.0 0
O15 O-2 0.2972 0.381 0.4568 1 0.0 2
Ba1 Ba+2 0.25 0.68168 0.2593 1 0.0 0
O14 O-2 0.5682 0.585 0.4318 1 0.0 2
O2 O-2 0.412 0.721 0.3567 1 0.0 0
O12 O-2 0.2347 0.607 0.4128 1 0.0 0
O8 O-2 0.4026 0.519 0.235 1 0.0 2
O4 O-2 0.4847 0.97 0.3674 1 0.0 0
O3 O-2 0.5658 0.83 0.4972 1 0.0 0
O1 O-2 0.3629 0.877 0.4878 1 0.0 0
C4 C+3 0.3732 0.91 0.1894 1 0.0 0
O6 O-2 0.5677 0.8819 0.8111 1 0.0 0
